data_7241150
loop_
_publ_author_name
'Che, Weilong'
'Gong, Yanbin'
'Tu, Liangjing'
'Han, Mengmeng'
'Li, Xiaoning'
'Xie, Yujun'
'Li, Zhen'

_publ_section_title
;
 Elucidation of distinct fluorescence and room-temperature phosphorescence
 of organic polymorphs from benzophenone-borate derivatives.
;
_journal_issue 37
_journal_name_full 'Physical chemistry chemical physics : PCCP'
_journal_page_first 21445
_journal_page_last 21452
_journal_paper_doi 10.1039/d0cp02881a
_journal_volume 22
_journal_year 2020
_chemical_formula_moiety 'C19 H21 B O3'
_chemical_formula_sum 'C19 H21 B O3'
_chemical_formula_weight 308.17
_space_group_crystal_system monoclinic
_space_group_IT_number 14
_space_group_name_Hall '-P 2ybc'
_space_group_name_H-M_alt 'P 1 21/c 1'
_atom_sites_solution_hydrogens geom
_atom_sites_solution_primary direct
_audit_creation_date 2019-04-03
_audit_creation_method
;
Olex2 1.2
(compiled 2018.05.29 svn.r3508 for OlexSys, GUI svn.r5506)
;
_audit_update_record
;
2020-05-22 deposited with the CCDC.	2020-08-26 downloaded from the CCDC.
;
_cell_angle_alpha 90
_cell_angle_beta 113.325(2)
_cell_angle_gamma 90
_cell_formula_units_Z 4
_cell_length_a 12.4558(2)
_cell_length_b 12.11252(15)
_cell_length_c 12.7411(2)
_cell_measurement_reflns_used 6751
_cell_measurement_temperature 293(2)
_cell_measurement_theta_max 72.8200
_cell_measurement_theta_min 5.2280
_cell_volume 1765.16(5)
_computing_cell_refinement 'CrysAlisPro 1.171.39.46e (Rigaku OD, 2018)'
_computing_data_collection 'CrysAlisPro 1.171.39.46e (Rigaku OD, 2018)'
_computing_data_reduction 'CrysAlisPro 1.171.39.46e (Rigaku OD, 2018)'
_computing_molecular_graphics 'Olex2 (Dolomanov et al., 2009)'
_computing_publication_material 'Olex2 (Dolomanov et al., 2009)'
_computing_structure_refinement 'XL (Sheldrick, 2008)'
_computing_structure_solution 'XS (Sheldrick, 2008)'
_diffrn_ambient_temperature 293(2)
_diffrn_detector 'CCD plate'
_diffrn_detector_area_resol_mean 5.1975
_diffrn_detector_type AtlasS2
_diffrn_measured_fraction_theta_full 1.000
_diffrn_measured_fraction_theta_max 1.000
_diffrn_measurement_details
;
List of Runs (angles in degrees, time in seconds):

  # Type    Start    End  Width  t~exp~   \w     \q     \k     \f   Frames
#--------------------------------------------------------------------------
  1  \w   -116.00 -91.00   1.00    4.23    --  -41.12 -37.00-120.00   25
  2  \w    -80.00 -17.00   1.00    4.23    --  -41.12 -37.00-120.00   63
  3  \w   -121.00  -4.00   1.00    4.23    --  -41.12 -19.00 120.00  117
  4  \w      7.00  66.00   1.00    4.23    --   41.12 -57.00 120.00   59
  5  \w     23.00  96.00   1.00    4.23    --   41.12-125.00  30.00   73
  6  \w    -23.00  33.00   1.00    4.23    --   41.12 -37.00  30.00   56
  7  \w     35.00 104.00   1.00   16.93    --  105.32 -94.00 120.00   69
  8  \w     80.00 166.00   1.00   16.93    --  105.32  45.00  30.00   86
  9  \w     83.00 128.00   1.00   16.93    --  105.32  61.00-120.00   45
 10  \w     36.00  61.00   1.00   16.93    --  105.32 -94.00-120.00   25
 11  \w     90.00 158.00   1.00   16.93    --  105.32 -15.00 -30.00   68
 12  \w     45.00 138.00   1.00   16.93    --  105.32 -77.00 -60.00   93
 13  \w     73.00 104.00   1.00   16.93    --  105.32-125.00-120.00   31
 14  \w     73.00 176.00   1.00   16.93    --  105.32  77.00  60.00  103
 15  \w    100.00 175.00   1.00   16.93    --  105.32  77.00-150.00   75
 16  \w     40.00 128.00   1.00   16.93    --  105.32 -45.00  90.00   88
 17  \w     41.00 117.00   1.00   16.93    --  105.32-125.00 -60.00   76
 18  \w     83.00 108.00   1.00   16.93    --  105.32-115.00  68.00   25
;
_diffrn_measurement_device 'four-circle diffractometer'
_diffrn_measurement_device_type 'SuperNova, Dual, Cu at home/near, AtlasS2'
_diffrn_measurement_method '\w scans'
_diffrn_orient_matrix_type 'CrysAlisPro convention (1999,Acta A55,543-557)'
_diffrn_orient_matrix_UB_11 0.1114896000
_diffrn_orient_matrix_UB_12 0.0486643000
_diffrn_orient_matrix_UB_13 0.0930046000
_diffrn_orient_matrix_UB_21 0.0558843000
_diffrn_orient_matrix_UB_22 -0.1157765000
_diffrn_orient_matrix_UB_23 0.0228465000
_diffrn_orient_matrix_UB_31 0.0510438000
_diffrn_orient_matrix_UB_32 0.0207628000
_diffrn_orient_matrix_UB_33 -0.0902211000
_diffrn_radiation_monochromator mirror
_diffrn_radiation_probe x-ray
_diffrn_radiation_type CuK\a
_diffrn_radiation_wavelength 1.54184
_diffrn_reflns_av_R_equivalents 0.0254
_diffrn_reflns_av_unetI/netI 0.0191
_diffrn_reflns_Laue_measured_fraction_full 1.000
_diffrn_reflns_Laue_measured_fraction_max 1.000
_diffrn_reflns_limit_h_max 14
_diffrn_reflns_limit_h_min -14
_diffrn_reflns_limit_k_max 14
_diffrn_reflns_limit_k_min -14
_diffrn_reflns_limit_l_max 13
_diffrn_reflns_limit_l_min -15
_diffrn_reflns_number 11621
_diffrn_reflns_point_group_measured_fraction_full 1.000
_diffrn_reflns_point_group_measured_fraction_max 1.000
_diffrn_reflns_theta_full 67.071
_diffrn_reflns_theta_max 67.071
_diffrn_reflns_theta_min 3.865
_diffrn_source 'micro-focus sealed X-ray tube'
_diffrn_source_type 'SuperNova (Cu) X-ray Source'
_exptl_absorpt_coefficient_mu 0.606
_exptl_absorpt_correction_T_max 1.00000
_exptl_absorpt_correction_T_min 0.63638
_exptl_absorpt_correction_type multi-scan
_exptl_absorpt_process_details
;
CrysAlisPro 1.171.39.46e (Rigaku Oxford Diffraction, 2018)
Empirical absorption correction using spherical harmonics,
 implemented in SCALE3 ABSPACK scaling algorithm.
;
_exptl_crystal_colour 'clear light colourless'
_exptl_crystal_colour_lustre clear
_exptl_crystal_colour_modifier light
_exptl_crystal_colour_primary colourless
_exptl_crystal_density_diffrn 1.160
_exptl_crystal_description block
_exptl_crystal_F_000 660
_exptl_crystal_size_max 0.3
_exptl_crystal_size_mid 0.28
_exptl_crystal_size_min 0.22
_refine_diff_density_max 0.632
_refine_diff_density_min -0.395
_refine_diff_density_rms 0.096
_refine_ls_extinction_method none
_refine_ls_goodness_of_fit_ref 1.057
_refine_ls_hydrogen_treatment constr
_refine_ls_matrix_type full
_refine_ls_number_parameters 212
_refine_ls_number_reflns 3144
_refine_ls_number_restraints 0
_refine_ls_restrained_S_all 1.057
_refine_ls_R_factor_all 0.0856
_refine_ls_R_factor_gt 0.0805
_refine_ls_shift/su_max 0.001
_refine_ls_shift/su_mean 0.000
_refine_ls_structure_factor_coef Fsqd
_refine_ls_weighting_details 'w=1/[\s^2^(Fo^2^)+(0.1355P)^2^+0.6493P] where P=(Fo^2^+2Fc^2^)/3'
_refine_ls_weighting_scheme calc
_refine_ls_wR_factor_gt 0.2187
_refine_ls_wR_factor_ref 0.2267
_reflns_Friedel_coverage 0.000
_reflns_number_gt 2781
_reflns_number_total 3144
_reflns_threshold_expression 'I > 2\s(I)'
_cod_data_source_file d0cp02881a2.cif
_cod_data_source_block danfumed
_cod_depositor_comments 'Adding full bibliography for 7241148--7241151.cif.'
_cod_original_cell_volume 1765.17(5)
_cod_database_code 7241150
_shelx_shelxl_version_number 2014/7
_chemical_oxdiff_formula 'C19 O3 B H21'
_shelx_space_group_comment
;
The symmetry employed for this shelxl refinement is uniquely defined
by the following loop, which should always be used as a source of
symmetry information in preference to the above space-group names.
They are only intended as comments.
;
_shelx_estimated_absorpt_t_max 0.841
_shelx_estimated_absorpt_t_min 0.792
_reflns_odcompleteness_completeness 100.00
_reflns_odcompleteness_iscentric 1
_reflns_odcompleteness_theta 66.97
_olex2_refinement_description
;
1. Fixed Uiso
 At 1.2 times of:
  All C(H) groups
 At 1.5 times of:
  All C(H,H,H) groups
2.a Aromatic/amide H refined with riding coordinates:
 C5(H5), C6(H6), C7(H7), C8(H8), C12(H12), C14(H14), C15(H15), C16(H16),
 C18(H18)
2.b Idealised Me refined as rotating group:
 C21(H21A,H21B,H21C), C23(H23A,H23B,H23C), C0AA(H0AA,H0AB,H0AC), C1AA(H1AA,
 H1AB,H1AC)
;
_olex2_submission_special_instructions 'No special instructions were received'
_oxdiff_exptl_absorpt_empirical_details
;
Empirical correction (ABSPACK) includes:
- Absorption correction using spherical harmonics
- Frame scaling
;
_oxdiff_exptl_absorpt_empirical_full_max 2.114
_oxdiff_exptl_absorpt_empirical_full_min 0.656

loop_
_space_group_symop_operation_xyz
'x, y, z'
'-x, y+1/2, -z+1/2'
'-x, -y, -z'
'x, -y-1/2, z-1/2'

loop_
_atom_site_label
_atom_site_type_symbol
_atom_site_fract_x
_atom_site_fract_y
_atom_site_fract_z
_atom_site_U_iso_or_equiv
_atom_site_adp_type
_atom_site_occupancy
_atom_site_site_symmetry_order
_atom_site_calc_flag
_atom_site_refinement_flags_posn
_atom_site_refinement_flags_adp
_atom_site_refinement_flags_occupancy
_atom_site_disorder_assembly
_atom_site_disorder_group
O1 O 0.49795(15) 0.65399(16) 0.08796(15) 0.0719(5) Uani 1 1 d . . . . .
O2 O 0.43034(16) 0.68002(15) 0.22753(14) 0.0698(5) Uani 1 1 d . . . . .
C3 C 0.31202(17) 0.77047(17) 0.03374(17) 0.0495(5) Uani 1 1 d . . . . .
C4 C 0.12925(19) 0.90046(17) -0.11688(18) 0.0516(5) Uani 1 1 d . . . . .
C5 C 0.30284(18) 0.79192(18) -0.07700(18) 0.0542(5) Uani 1 1 d . . . . .
H5 H 0.3586 0.7632 -0.1010 0.065 Uiso 1 1 calc R . . . .
C6 C 0.1379(2) 0.88075(19) -0.00641(19) 0.0559(5) Uani 1 1 d . . . . .
H6 H 0.0836 0.9116 0.0182 0.067 Uiso 1 1 calc R . . . .
C7 C 0.2125(2) 0.85500(19) -0.15188(18) 0.0555(6) Uani 1 1 d . . . . .
H7 H 0.2073 0.8672 -0.2258 0.067 Uiso 1 1 calc R . . . .
C8 C 0.2265(2) 0.81596(18) 0.06657(18) 0.0542(5) Uani 1 1 d . . . . .
H8 H 0.2298 0.8019 0.1396 0.065 Uiso 1 1 calc R . . . .
C9 C 0.0342(2) 0.97455(19) -0.1931(2) 0.0587(6) Uani 1 1 d . . . . .
B10 B 0.4144(2) 0.6999(2) 0.1180(2) 0.0536(6) Uani 1 1 d . . . . .
C11 C -0.02878(19) 0.94692(18) -0.3160(2) 0.0545(5) Uani 1 1 d . . . . .
C12 C -0.0354(2) 0.8395(2) -0.3573(2) 0.0643(6) Uani 1 1 d . . . . .
H12 H 0.0028 0.7827 -0.3074 0.077 Uiso 1 1 calc R . . . .
O13 O 0.0077(2) 1.05705(17) -0.15342(17) 0.0892(7) Uani 1 1 d . . . . .
C14 C -0.0871(2) 1.0305(2) -0.3926(2) 0.0630(6) Uani 1 1 d . . . . .
H14 H -0.0848 1.1024 -0.3662 0.076 Uiso 1 1 calc R . . . .
C15 C -0.1479(2) 1.0081(2) -0.5067(2) 0.0723(7) Uani 1 1 d . . . . .
H15 H -0.1859 1.0646 -0.5571 0.087 Uiso 1 1 calc R . . . .
C16 C -0.0978(2) 0.8167(2) -0.4709(3) 0.0771(8) Uani 1 1 d . . . . .
H16 H -0.1035 0.7445 -0.4972 0.093 Uiso 1 1 calc R . . . .
C17 C 0.5267(2) 0.6021(2) 0.2746(2) 0.0726(7) Uani 1 1 d . . . . .
C18 C -0.1522(2) 0.9013(2) -0.5464(3) 0.0794(8) Uani 1 1 d . . . . .
H18 H -0.1918 0.8862 -0.6238 0.095 Uiso 1 1 calc R . . . .
C19 C 0.5877(2) 0.6087(3) 0.1901(2) 0.0770(8) Uani 1 1 d . . . . .
C21 C 0.6862(3) 0.6964(4) 0.2244(4) 0.1199(14) Uani 1 1 d . . . . .
H21A H 0.7063 0.7113 0.1603 0.180 Uiso 1 1 calc GR . . . .
H21B H 0.7538 0.6691 0.2870 0.180 Uiso 1 1 calc GR . . . .
H21C H 0.6597 0.7632 0.2470 0.180 Uiso 1 1 calc GR . . . .
C23 C 0.6017(4) 0.6336(5) 0.3938(3) 0.141(2) Uani 1 1 d . . . . .
H23A H 0.6244 0.7096 0.3958 0.211 Uiso 1 1 calc GR . . . .
H23B H 0.6703 0.5879 0.4212 0.211 Uiso 1 1 calc GR . . . .
H23C H 0.5590 0.6237 0.4415 0.211 Uiso 1 1 calc GR . . . .
C0AA C 0.6359(4) 0.5055(4) 0.1602(3) 0.1346(18) Uani 1 1 d . . . . .
H0AA H 0.5751 0.4511 0.1316 0.202 Uiso 1 1 calc GR . . . .
H0AB H 0.6983 0.4774 0.2271 0.202 Uiso 1 1 calc GR . . . .
H0AC H 0.6652 0.5219 0.1027 0.202 Uiso 1 1 calc GR . . . .
C1AA C 0.4673(4) 0.4911(4) 0.2667(6) 0.169(3) Uani 1 1 d . . . . .
H1AA H 0.4873 0.4619 0.3421 0.253 Uiso 1 1 calc GR . . . .
H1AB H 0.4931 0.4410 0.2230 0.253 Uiso 1 1 calc GR . . . .
H1AC H 0.3841 0.5002 0.2298 0.253 Uiso 1 1 calc GR . . . .

loop_
_atom_site_aniso_label
_atom_site_aniso_U_11
_atom_site_aniso_U_22
_atom_site_aniso_U_33
_atom_site_aniso_U_23
_atom_site_aniso_U_13
_atom_site_aniso_U_12
O1 0.0638(10) 0.0860(12) 0.0604(10) -0.0017(8) 0.0187(8) 0.0216(9)
O2 0.0709(11) 0.0792(11) 0.0551(9) 0.0072(8) 0.0205(8) 0.0244(8)
C3 0.0491(11) 0.0468(10) 0.0496(11) -0.0053(8) 0.0161(9) -0.0041(8)
C4 0.0546(11) 0.0476(11) 0.0537(12) -0.0011(9) 0.0227(10) 0.0024(9)
C5 0.0504(11) 0.0594(12) 0.0537(12) -0.0038(9) 0.0217(10) 0.0046(9)
C6 0.0599(12) 0.0549(12) 0.0597(12) -0.0014(9) 0.0311(10) 0.0057(9)
C7 0.0608(13) 0.0618(13) 0.0469(11) 0.0014(9) 0.0247(10) 0.0064(10)
C8 0.0620(13) 0.0553(12) 0.0473(11) 0.0000(9) 0.0237(10) -0.0007(9)
C9 0.0653(13) 0.0534(12) 0.0642(13) 0.0041(10) 0.0327(11) 0.0106(10)
B10 0.0522(13) 0.0493(12) 0.0514(13) -0.0079(10) 0.0121(11) -0.0024(10)
C11 0.0484(11) 0.0523(11) 0.0637(13) 0.0074(10) 0.0230(10) 0.0080(9)
C12 0.0538(12) 0.0533(13) 0.0755(15) 0.0048(11) 0.0147(11) 0.0044(10)
O13 0.1226(17) 0.0744(13) 0.0753(12) 0.0044(9) 0.0441(12) 0.0416(12)
C14 0.0577(13) 0.0578(13) 0.0721(15) 0.0093(11) 0.0242(11) 0.0134(10)
C15 0.0590(14) 0.0744(16) 0.0721(16) 0.0141(13) 0.0137(12) 0.0152(12)
C16 0.0618(15) 0.0642(15) 0.0859(19) -0.0090(13) 0.0085(13) -0.0006(11)
C17 0.0588(14) 0.0731(16) 0.0722(16) 0.0159(12) 0.0111(12) 0.0138(11)
C18 0.0568(14) 0.0874(19) 0.0717(16) -0.0028(14) 0.0018(12) 0.0036(13)
C19 0.0663(15) 0.0915(19) 0.0569(14) -0.0139(13) 0.0071(12) 0.0261(13)
C21 0.069(2) 0.161(4) 0.120(3) -0.009(3) 0.026(2) -0.017(2)
C23 0.097(3) 0.255(6) 0.0571(18) -0.004(3) 0.0162(18) 0.052(3)
C0AA 0.148(4) 0.141(4) 0.093(2) -0.012(2) 0.024(2) 0.082(3)
C1AA 0.091(3) 0.096(3) 0.291(7) 0.088(4) 0.046(4) 0.014(2)

loop_
_atom_type_symbol
_atom_type_description
_atom_type_scat_dispersion_real
_atom_type_scat_dispersion_imag
_atom_type_scat_source
C C 0.0181 0.0091 'International Tables Vol C Tables 4.2.6.8 and 6.1.1.4'
H H 0.0000 0.0000 'International Tables Vol C Tables 4.2.6.8 and 6.1.1.4'
B B 0.0090 0.0039 'International Tables Vol C Tables 4.2.6.8 and 6.1.1.4'
O O 0.0492 0.0322 'International Tables Vol C Tables 4.2.6.8 and 6.1.1.4'

loop_
_geom_angle_atom_site_label_1
_geom_angle_atom_site_label_2
_geom_angle_atom_site_label_3
_geom_angle
_geom_angle_site_symmetry_1
_geom_angle_site_symmetry_3
_geom_angle_publ_flag
B10 O1 C19 107.82(19) . . ?
B10 O2 C17 107.53(19) . . ?
C5 C3 C8 117.46(19) . . ?
C5 C3 B10 121.10(19) . . ?
C8 C3 B10 121.43(19) . . ?
C6 C4 C7 119.1(2) . . ?
C6 C4 C9 119.02(19) . . ?
C7 C4 C9 121.77(19) . . ?
C7 C5 C3 121.32(19) . . ?
C8 C6 C4 120.3(2) . . ?
C5 C7 C4 120.2(2) . . ?
C6 C8 C3 121.6(2) . . ?
C11 C9 C4 120.07(18) . . ?
O13 C9 C4 119.7(2) . . ?
O13 C9 C11 120.2(2) . . ?
O1 B10 C3 122.6(2) . . ?
O2 B10 O1 113.7(2) . . ?
O2 B10 C3 123.7(2) . . ?
C12 C11 C9 122.4(2) . . ?
C12 C11 C14 118.5(2) . . ?
C14 C11 C9 119.1(2) . . ?
C16 C12 C11 120.7(2) . . ?
C15 C14 C11 120.9(2) . . ?
C14 C15 C18 119.8(2) . . ?
C12 C16 C18 120.1(3) . . ?
O2 C17 C19 103.4(2) . . ?
O2 C17 C23 109.7(3) . . ?
O2 C17 C1AA 104.3(2) . . ?
C23 C17 C19 114.5(3) . . ?
C23 C17 C1AA 112.9(4) . . ?
C1AA C17 C19 111.1(4) . . ?
C15 C18 C16 120.1(3) . . ?
O1 C19 C17 103.2(2) . . ?
O1 C19 C21 103.7(3) . . ?
O1 C19 C0AA 109.4(2) . . ?
C17 C19 C21 113.1(3) . . ?
C0AA C19 C17 119.4(3) . . ?
C0AA C19 C21 106.9(4) . . ?

loop_
_geom_bond_atom_site_label_1
_geom_bond_atom_site_label_2
_geom_bond_distance
_geom_bond_site_symmetry_2
_geom_bond_publ_flag
O1 B10 1.361(3) . ?
O1 C19 1.447(3) . ?
O2 B10 1.351(3) . ?
O2 C17 1.456(3) . ?
C3 C5 1.394(3) . ?
C3 C8 1.402(3) . ?
C3 B10 1.558(3) . ?
C4 C6 1.389(3) . ?
C4 C7 1.394(3) . ?
C4 C9 1.497(3) . ?
C5 C7 1.382(3) . ?
C6 C8 1.373(3) . ?
C9 C11 1.485(3) . ?
C9 O13 1.223(3) . ?
C11 C12 1.393(3) . ?
C11 C14 1.395(3) . ?
C12 C16 1.373(4) . ?
C14 C15 1.374(4) . ?
C15 C18 1.382(4) . ?
C16 C18 1.384(4) . ?
C17 C19 1.546(4) . ?
C17 C23 1.484(5) . ?
C17 C1AA 1.519(5) . ?
C19 C21 1.550(5) . ?
C19 C0AA 1.501(4) . ?
